data_4339614
loop_
_publ_author_name
'Ouyang, Yan'
'Zhang, Wei'
'Xu, Na'
'Xu, Gong-Feng'
'Liao, Dai-Zheng'
'Yoshimura, Kazuyoshi'
'Yan, Shi-Ping'
'Cheng, Peng'

_publ_section_title
;
 Three-dimensional 3d-4f polymers containing heterometallic rings:
 syntheses, structures, and magnetic properties.
;
_journal_issue 21
_journal_name_full 'Inorganic chemistry'
_journal_page_first 8454
_journal_page_last 8456
_journal_paper_doi 10.1021/ic701097k
_journal_volume 46
_journal_year 2007
_chemical_formula_sum 'C20 H38 Ce N6 Ni2 O18.5 S2'
_chemical_formula_weight 980.22
_chemical_name_systematic
; 
 ? 
;
_space_group_IT_number 56
_symmetry_cell_setting orthorhombic
_symmetry_space_group_name_Hall '-P 2ab 2ac'
_symmetry_space_group_name_H-M 'P c c n'
_atom_sites_solution_hydrogens geom
_atom_sites_solution_primary direct
_atom_sites_solution_secondary difmap
_audit_creation_method SHELXL-97
_cell_angle_alpha 90.00
_cell_angle_beta 90.00
_cell_angle_gamma 90.00
_cell_formula_units_Z 4
_cell_length_a 15.030(16)
_cell_length_b 16.193(18)
_cell_length_c 13.563(15)
_cell_measurement_reflns_used 4522
_cell_measurement_temperature 294(2)
_cell_measurement_theta_max 27.08
_cell_measurement_theta_min 2.38
_cell_volume 3301(6)
_computing_cell_refinement 'Bruker SMART'
_computing_data_collection 'Bruker SMART'
_computing_data_reduction 'Bruker SAINT'
_computing_molecular_graphics 'Bruker SHELXTL'
_computing_publication_material 'Bruker SHELXTL'
_computing_structure_refinement 'SHELXL-97 (Sheldrick, 1997)'
_computing_structure_solution 'SHELXS-97 (Sheldrick, 1990)'
_diffrn_ambient_temperature 294(2)
_diffrn_measured_fraction_theta_full 0.980
_diffrn_measured_fraction_theta_max 0.980
_diffrn_measurement_device_type 'CCD area detector'
_diffrn_measurement_method 'phi and omega scans'
_diffrn_radiation_monochromator graphite
_diffrn_radiation_source 'fine-focus sealed tube'
_diffrn_radiation_type MoK\a
_diffrn_radiation_wavelength 0.71073
_diffrn_reflns_av_R_equivalents 0.0578
_diffrn_reflns_av_sigmaI/netI 0.0532
_diffrn_reflns_limit_h_max 19
_diffrn_reflns_limit_h_min -14
_diffrn_reflns_limit_k_max 20
_diffrn_reflns_limit_k_min -14
_diffrn_reflns_limit_l_max 17
_diffrn_reflns_limit_l_min -17
_diffrn_reflns_number 15559
_diffrn_reflns_theta_full 27.35
_diffrn_reflns_theta_max 27.35
_diffrn_reflns_theta_min 1.85
_exptl_absorpt_coefficient_mu 2.699
_exptl_absorpt_correction_T_max 1.000000
_exptl_absorpt_correction_T_min 0.717447
_exptl_absorpt_correction_type multi-scan
_exptl_absorpt_process_details SADABS
_exptl_crystal_density_diffrn 1.972
_exptl_crystal_density_meas ?
_exptl_crystal_density_method 'not measured'
_exptl_crystal_F_000 1976
_exptl_crystal_size_max 0.20
_exptl_crystal_size_mid 0.16
_exptl_crystal_size_min 0.10
_refine_diff_density_max 1.529
_refine_diff_density_min -1.236
_refine_diff_density_rms 0.187
_refine_ls_extinction_method none
_refine_ls_goodness_of_fit_ref 1.053
_refine_ls_hydrogen_treatment mixed
_refine_ls_matrix_type full
_refine_ls_number_parameters 260
_refine_ls_number_reflns 3667
_refine_ls_number_restraints 54
_refine_ls_restrained_S_all 1.125
_refine_ls_R_factor_all 0.0867
_refine_ls_R_factor_gt 0.0492
_refine_ls_shift/su_max 0.004
_refine_ls_shift/su_mean 0.000
_refine_ls_structure_factor_coef Fsqd
_refine_ls_weighting_details 'calc w=1/[\s^2^(Fo^2^)+(0.0723P)^2^+23.0589P] where P=(Fo^2^+2Fc^2^)/3'
_refine_ls_weighting_scheme calc
_refine_ls_wR_factor_gt 0.1263
_refine_ls_wR_factor_ref 0.1542
_reflns_number_gt 2471
_reflns_number_total 3667
_reflns_threshold_expression >2sigma(I)
_cod_data_source_file ic701097k.cif
_cod_data_source_block 051207c
_cod_depositor_comments
;
The following automatic conversions were performed:

'_symmetry_cell_setting' value 'Orthorhombic' changed to
'orthorhombic' according to
/usr/data/users/saulius/automatic-downloads/retrospective/ACS/lib/dictionaries/cif_core.dic
dictionary named 'cif_core.dic' version 2.4.2 from
2011-04-26.

'_exptl_absorpt_correction_type' value 'MULTI-SCAN'
changed to 'multi-scan' according to
/usr/data/users/saulius/automatic-downloads/retrospective/ACS/lib/dictionaries/cif_core.dic
dictionary named 'cif_core.dic' version 2.4.2 from 2011-04-26.

Automatic conversion script
Id: cif_fix_values 2281 2013-09-26 08:29:07Z andrius 

The following automatic conversions were performed:

'_exptl_crystal_density_meas' value 'NONE' was changed to '?' - the
value is perceived as not measured.

Automatic conversion script
Id: cif_fix_values 3008 2015-01-20 13:52:24Z robertas 
;
_cod_original_sg_symbol_H-M Pccn
_cod_original_formula_sum 'C20 H38 Ce N6 Ni2 O18.50 S2'
_cod_database_code 4339614

loop_
_symmetry_equiv_pos_as_xyz
'x, y, z'
'-x+1/2, -y+1/2, z'
'-x, y+1/2, -z+1/2'
'x+1/2, -y, -z+1/2'
'-x, -y, -z'
'x-1/2, y-1/2, -z'
'x, -y-1/2, z-1/2'
'-x-1/2, y, z-1/2'

loop_
_atom_site_label
_atom_site_type_symbol
_atom_site_fract_x
_atom_site_fract_y
_atom_site_fract_z
_atom_site_U_iso_or_equiv
_atom_site_adp_type
_atom_site_occupancy
_atom_site_symmetry_multiplicity
_atom_site_calc_flag
_atom_site_refinement_flags
_atom_site_disorder_assembly
_atom_site_disorder_group
Ce1 Ce 0.2500 0.2500 0.89273(4) 0.02207(18) Uani 1 2 d S . .
Ni1 Ni 0.43967(6) 0.11505(5) 0.71484(7) 0.0256(2) Uani 1 1 d . A .
O1 O 0.3891(3) 0.1910(3) 0.8196(4) 0.0257(11) Uani 1 1 d . . .
O2 O 0.4147(4) 0.3086(3) 0.8853(4) 0.0318(12) Uani 1 1 d . . .
O3 O 0.3615(4) 0.1665(3) 0.6153(4) 0.0267(11) Uani 1 1 d . . .
O4 O 0.3418(4) 0.2773(4) 0.5333(4) 0.0395(14) Uani 1 1 d . . .
O5 O 0.5247(5) 0.0651(4) 0.8091(4) 0.0477(16) Uani 1 1 d . . .
O6 O 0.6124(5) -0.0393(4) 0.8218(5) 0.060(2) Uani 1 1 d . . .
O7 O 0.2632(4) 0.3943(4) 0.9516(5) 0.0444(16) Uani 1 1 d D . .
H7C H 0.2652 0.4276 0.9056 0.053 Uiso 1 1 d RD . .
H7D H 0.2272 0.4053 0.9943 0.053 Uiso 1 1 d RD . .
O8 O 0.2830(4) 0.3321(3) 0.7429(4) 0.0299(12) Uani 1 1 d D . .
H8A H 0.2433 0.3332 0.7032 0.036 Uiso 1 1 d RD . .
H8B H 0.3089 0.3753 0.7554 0.036 Uiso 1 1 d RD . .
N1 N 0.5142(4) 0.2164(4) 0.6916(5) 0.0267(13) Uani 1 1 d . . .
N2 N 0.5219(4) 0.0591(4) 0.6144(4) 0.0286(14) Uani 1 1 d . . .
C1 C 0.4372(5) 0.2524(5) 0.8344(5) 0.0264(15) Uani 1 1 d . . .
C2 C 0.5240(5) 0.2530(5) 0.7867(6) 0.0317(17) Uani 1 1 d . . .
H2A H 0.5455 0.3092 0.7803 0.038 Uiso 1 1 calc R . .
H2B H 0.5664 0.2218 0.8256 0.038 Uiso 1 1 calc R . .
C3 C 0.4677(6) 0.2701(5) 0.6253(6) 0.0309(18) Uani 1 1 d . . .
H3A H 0.5060 0.2823 0.5695 0.037 Uiso 1 1 calc R . .
H3B H 0.4553 0.3218 0.6588 0.037 Uiso 1 1 calc R . .
C4 C 0.3836(5) 0.2352(5) 0.5886(5) 0.0266(17) Uani 1 1 d . . .
C5 C 0.5949(5) 0.1866(5) 0.6502(7) 0.0374(19) Uani 1 1 d . . .
H5A H 0.6313 0.1620 0.7015 0.045 Uiso 1 1 calc R . .
H5B H 0.6279 0.2320 0.6214 0.045 Uiso 1 1 calc R . .
C6 C 0.5752(6) 0.1248(5) 0.5743(6) 0.0356(19) Uani 1 1 d . . .
H6A H 0.5436 0.1508 0.5203 0.043 Uiso 1 1 calc R . .
H6B H 0.6304 0.1023 0.5487 0.043 Uiso 1 1 calc R . .
C7 C 0.5746(7) 0.0007(5) 0.6678(7) 0.044(2) Uani 1 1 d . . .
H7A H 0.6362 0.0064 0.6476 0.053 Uiso 1 1 calc R . .
H7B H 0.5553 -0.0546 0.6504 0.053 Uiso 1 1 calc R . .
C8 C 0.5694(6) 0.0100(5) 0.7739(7) 0.043(2) Uani 1 1 d . . .
C9 C 0.4722(5) 0.0190(5) 0.5383(6) 0.0331(18) Uani 1 1 d . . .
H9A H 0.4331 0.0592 0.5075 0.040 Uiso 1 1 calc R . .
H9B H 0.4351 -0.0233 0.5678 0.040 Uiso 1 1 calc R . .
N3 N 0.3614(6) 0.0281(4) 0.7320(6) 0.054(2) Uani 1 1 d D . .
C10 C 0.3421(16) -0.0259(11) 0.7705(19) 0.074(7) Uani 0.546(13) 1 d PDU A 1
S1 S 0.3004(6) -0.1173(5) 0.8195(10) 0.123(4) Uani 0.546(13) 1 d PDU A 1
C10' C 0.3285(19) -0.0307(11) 0.722(2) 0.070(8) Uani 0.454(13) 1 d PDU A 2
S1' S 0.2782(7) -0.1274(5) 0.7044(12) 0.118(5) Uani 0.454(13) 1 d PDU A 2
O9 O 0.1049(8) 0.4719(7) 0.9814(8) 0.093(4) Uani 0.87(2) 1 d PU . .
O10 O 0.979(6) 0.457(5) 0.962(6) 0.10(3) Uani 0.13(2) 1 d PU . .
O11 O 0.852(3) 0.364(3) 0.994(4) 0.129(16) Uani 0.25 1 d PU . .

loop_
_atom_site_aniso_label
_atom_site_aniso_U_11
_atom_site_aniso_U_22
_atom_site_aniso_U_33
_atom_site_aniso_U_23
_atom_site_aniso_U_13
_atom_site_aniso_U_12
Ce1 0.0251(3) 0.0204(3) 0.0207(3) 0.000 0.000 -0.0005(2)
Ni1 0.0291(5) 0.0206(5) 0.0270(5) -0.0023(4) -0.0020(4) 0.0036(4)
O1 0.026(3) 0.024(3) 0.027(2) -0.004(2) -0.002(2) 0.000(2)
O2 0.039(3) 0.023(3) 0.033(3) -0.005(2) 0.005(2) 0.002(2)
O3 0.026(3) 0.026(3) 0.028(3) -0.002(2) -0.006(2) 0.002(2)
O4 0.051(4) 0.034(3) 0.034(3) -0.004(2) -0.011(3) 0.015(3)
O5 0.068(4) 0.039(3) 0.036(3) -0.009(3) -0.010(3) 0.029(3)
O6 0.078(5) 0.049(4) 0.053(4) -0.006(3) -0.023(4) 0.036(4)
O7 0.055(4) 0.028(3) 0.051(4) -0.003(3) 0.021(3) -0.010(3)
O8 0.028(3) 0.034(3) 0.028(3) 0.005(2) -0.003(2) -0.005(2)
N1 0.021(3) 0.025(3) 0.034(3) -0.007(3) -0.001(3) 0.000(3)
N2 0.035(4) 0.023(3) 0.028(3) -0.004(3) -0.006(3) 0.005(3)
C1 0.029(4) 0.024(3) 0.027(4) 0.001(3) -0.007(3) 0.002(4)
C2 0.024(4) 0.032(4) 0.039(4) -0.016(4) -0.007(3) -0.001(3)
C3 0.033(4) 0.026(4) 0.034(4) 0.001(3) 0.001(3) -0.004(3)
C4 0.025(4) 0.032(4) 0.022(4) -0.004(3) -0.003(3) 0.007(3)
C5 0.022(4) 0.038(5) 0.053(5) -0.010(4) 0.004(4) -0.001(3)
C6 0.036(5) 0.031(4) 0.040(4) -0.008(4) 0.007(4) 0.006(4)
C7 0.051(6) 0.033(5) 0.049(5) -0.009(4) -0.006(4) 0.021(4)
C8 0.055(6) 0.029(4) 0.046(5) -0.005(4) -0.016(4) 0.014(4)
C9 0.032(5) 0.030(4) 0.038(4) -0.011(3) 0.002(3) 0.005(4)
N3 0.077(6) 0.029(4) 0.057(5) 0.002(4) 0.014(5) -0.013(4)
C10 0.061(10) 0.088(11) 0.072(11) -0.005(9) -0.006(9) 0.014(9)
S1 0.085(5) 0.071(4) 0.213(10) 0.044(5) 0.051(5) -0.002(4)
C10' 0.060(11) 0.084(12) 0.067(11) 0.002(9) 0.012(9) 0.010(9)
S1' 0.087(6) 0.071(5) 0.194(10) -0.008(6) 0.038(6) -0.012(4)
O9 0.103(8) 0.096(7) 0.080(6) 0.003(5) 0.015(5) 0.039(6)
O10 0.11(3) 0.11(3) 0.10(3) -0.001(11) 0.000(11) -0.003(11)
O11 0.131(18) 0.120(18) 0.135(19) 0.013(10) -0.011(11) 0.000(10)

loop_
_atom_type_symbol
_atom_type_description
_atom_type_scat_dispersion_real
_atom_type_scat_dispersion_imag
_atom_type_scat_source
C C 0.0033 0.0016 'International Tables Vol C Tables 4.2.6.8 and 6.1.1.4'
H H 0.0000 0.0000 'International Tables Vol C Tables 4.2.6.8 and 6.1.1.4'
N N 0.0061 0.0033 'International Tables Vol C Tables 4.2.6.8 and 6.1.1.4'
O O 0.0106 0.0060 'International Tables Vol C Tables 4.2.6.8 and 6.1.1.4'
S S 0.1246 0.1234 'International Tables Vol C Tables 4.2.6.8 and 6.1.1.4'
Ni Ni 0.3393 1.1124 'International Tables Vol C Tables 4.2.6.8 and 6.1.1.4'
Ce Ce -0.2486 2.6331 'International Tables Vol C Tables 4.2.6.8 and 6.1.1.4'

loop_
_geom_angle_atom_site_label_1
_geom_angle_atom_site_label_2
_geom_angle_atom_site_label_3
_geom_angle
_geom_angle_site_symmetry_1
_geom_angle_site_symmetry_3
O4 Ce1 O4 74.5(3) 7_566 8_656
O4 Ce1 O7 82.6(2) 7_566 .
O4 Ce1 O7 67.37(19) 8_656 .
O4 Ce1 O7 67.37(19) 7_566 2
O4 Ce1 O7 82.6(2) 8_656 2
O7 Ce1 O7 142.4(3) . 2
O4 Ce1 O8 129.5(2) 7_566 .
O4 Ce1 O8 132.0(2) 8_656 .
O7 Ce1 O8 75.1(2) . .
O7 Ce1 O8 141.8(2) 2 .
O4 Ce1 O8 132.0(2) 7_566 2
O4 Ce1 O8 129.5(2) 8_656 2
O7 Ce1 O8 141.8(2) . 2
O7 Ce1 O8 75.1(2) 2 2
O8 Ce1 O8 69.8(3) . 2
O4 Ce1 O1 76.3(2) 7_566 .
O4 Ce1 O1 150.12(19) 8_656 .
O7 Ce1 O1 114.89(18) . .
O7 Ce1 O1 80.5(2) 2 .
O8 Ce1 O1 73.29(18) . .
O8 Ce1 O1 68.76(18) 2 .
O4 Ce1 O1 150.12(19) 7_566 2
O4 Ce1 O1 76.3(2) 8_656 2
O7 Ce1 O1 80.5(2) . 2
O7 Ce1 O1 114.89(18) 2 2
O8 Ce1 O1 68.76(18) . 2
O8 Ce1 O1 73.29(18) 2 2
O1 Ce1 O1 133.3(2) . 2
O4 Ce1 O2 63.82(19) 7_566 .
O4 Ce1 O2 120.11(18) 8_656 .
O7 Ce1 O2 66.45(18) . .
O7 Ce1 O2 115.09(18) 2 .
O8 Ce1 O2 65.81(17) . .
O8 Ce1 O2 110.34(17) 2 .
O1 Ce1 O2 48.87(17) . .
O1 Ce1 O2 128.89(18) 2 .
O4 Ce1 O2 120.11(18) 7_566 2
O4 Ce1 O2 63.82(19) 8_656 2
O7 Ce1 O2 115.09(18) . 2
O7 Ce1 O2 66.44(18) 2 2
O8 Ce1 O2 110.34(17) . 2
O8 Ce1 O2 65.81(17) 2 2
O1 Ce1 O2 128.88(18) . 2
O1 Ce1 O2 48.87(17) 2 2
O2 Ce1 O2 175.7(2) . 2
O4 Ce1 C1 70.3(2) 7_566 .
O4 Ce1 C1 140.1(2) 8_656 .
O7 Ce1 C1 89.9(2) . .
O7 Ce1 C1 100.2(2) 2 .
O8 Ce1 C1 65.03(19) . .
O8 Ce1 C1 88.75(19) 2 .
O1 Ce1 C1 25.06(18) . .
O1 Ce1 C1 133.74(18) 2 .
O2 Ce1 C1 24.03(18) . .
O2 Ce1 C1 153.23(19) 2 .
O4 Ce1 C1 140.1(2) 7_566 2
O4 Ce1 C1 70.3(2) 8_656 2
O7 Ce1 C1 100.2(2) . 2
O7 Ce1 C1 89.8(2) 2 2
O8 Ce1 C1 88.75(19) . 2
O8 Ce1 C1 65.03(19) 2 2
O1 Ce1 C1 133.74(18) . 2
O1 Ce1 C1 25.06(18) 2 2
O2 Ce1 C1 153.23(19) . 2
O2 Ce1 C1 24.03(18) 2 2
C1 Ce1 C1 148.6(3) . 2
N3 Ni1 O3 91.6(3) . .
N3 Ni1 O5 91.1(4) . .
O3 Ni1 O5 176.3(3) . .
N3 Ni1 N1 174.2(3) . .
O3 Ni1 N1 83.1(2) . .
O5 Ni1 N1 94.3(3) . .
N3 Ni1 O1 97.8(3) . .
O3 Ni1 O1 90.0(2) . .
O5 Ni1 O1 92.1(2) . .
N1 Ni1 O1 79.9(2) . .
N3 Ni1 N2 97.5(3) . .
O3 Ni1 N2 95.2(2) . .
O5 Ni1 N2 81.9(3) . .
N1 Ni1 N2 85.4(3) . .
O1 Ni1 N2 163.7(2) . .
C1 O1 Ni1 112.3(5) . .
C1 O1 Ce1 96.6(4) . .
Ni1 O1 Ce1 145.3(2) . .
C1 O2 Ce1 90.8(5) . .
C4 O3 Ni1 115.3(5) . .
C4 O4 Ce1 134.3(5) . 7_565
C8 O5 Ni1 113.7(6) . .
Ce1 O7 H7C 112.1 . .
Ce1 O7 H7D 112.5 . .
H7C O7 H7D 114.9 . .
Ce1 O8 H8A 114.3 . .
Ce1 O8 H8B 112.6 . .
H8A O8 H8B 118.2 . .
C5 N1 C2 114.2(6) . .
C5 N1 C3 112.0(7) . .
C2 N1 C3 111.4(6) . .
C5 N1 Ni1 105.1(5) . .
C2 N1 Ni1 104.7(5) . .
C3 N1 Ni1 108.8(5) . .
C7 N2 C9 110.8(6) . .
C7 N2 C6 111.9(7) . .
C9 N2 C6 110.7(6) . .
C7 N2 Ni1 106.8(5) . .
C9 N2 Ni1 111.4(5) . .
C6 N2 Ni1 105.0(4) . .
O2 C1 O1 122.6(7) . .
O2 C1 C2 120.5(7) . .
O1 C1 C2 116.9(7) . .
O2 C1 Ce1 65.1(4) . .
O1 C1 Ce1 58.3(4) . .
C2 C1 Ce1 169.3(5) . .
N1 C2 C1 107.9(6) . .
N1 C2 H2A 110.1 . .
C1 C2 H2A 110.1 . .
N1 C2 H2B 110.1 . .
C1 C2 H2B 110.1 . .
H2A C2 H2B 108.4 . .
N1 C3 C4 113.5(6) . .
N1 C3 H3A 108.9 . .
C4 C3 H3A 108.9 . .
N1 C3 H3B 108.9 . .
C4 C3 H3B 108.9 . .
H3A C3 H3B 107.7 . .
O4 C4 O3 124.5(8) . .
O4 C4 C3 116.5(7) . .
O3 C4 C3 119.0(7) . .
N1 C5 C6 109.7(7) . .
N1 C5 H5A 109.7 . .
C6 C5 H5A 109.7 . .
N1 C5 H5B 109.7 . .
C6 C5 H5B 109.7 . .
H5A C5 H5B 108.2 . .
N2 C6 C5 110.6(7) . .
N2 C6 H6A 109.5 . .
C5 C6 H6A 109.5 . .
N2 C6 H6B 109.5 . .
C5 C6 H6B 109.5 . .
H6A C6 H6B 108.1 . .
N2 C7 C8 113.9(7) . .
N2 C7 H7A 108.8 . .
C8 C7 H7A 108.8 . .
N2 C7 H7B 108.8 . .
C8 C7 H7B 108.8 . .
H7A C7 H7B 107.7 . .
O5 C8 O6 124.5(9) . .
O5 C8 C7 119.8(8) . .
O6 C8 C7 115.7(8) . .
N2 C9 C9 113.7(9) . 5_656
N2 C9 H9A 108.8 . .
C9 C9 H9A 108.8 5_656 .
N2 C9 H9B 108.8 . .
C9 C9 H9B 108.8 5_656 .
H9A C9 H9B 107.7 . .
C10 N3 C10' 38.1(18) . .
C10 N3 Ni1 149.8(17) . .
C10' N3 Ni1 160.8(18) . .
N3 C10 S1 172(3) . .
N3 C10' S1' 178(3) . .

loop_
_geom_bond_atom_site_label_1
_geom_bond_atom_site_label_2
_geom_bond_distance
_geom_bond_site_symmetry_2
Ce1 O4 2.394(6) 7_566
Ce1 O4 2.394(6) 8_656
Ce1 O7 2.478(6) .
Ce1 O7 2.478(6) 2
Ce1 O8 2.479(5) .
Ce1 O8 2.479(5) 2
Ce1 O1 2.504(5) .
Ce1 O1 2.504(5) 2
Ce1 O2 2.653(6) .
Ce1 O2 2.653(6) 2
Ce1 C1 2.923(8) .
Ce1 C1 2.923(8) 2
Ni1 N3 1.849(7) .
Ni1 O3 1.974(5) .
Ni1 O5 1.981(6) .
Ni1 N1 2.012(7) .
Ni1 O1 2.027(5) .
Ni1 N2 2.051(6) .
O1 C1 1.246(9) .
O2 C1 1.190(9) .
O3 C4 1.216(9) .
O4 C4 1.193(9) .
O4 Ce1 2.394(6) 7_565
O5 C8 1.215(10) .
O6 C8 1.215(10) .
O7 H7C 0.8249 .
O7 H7D 0.8124 .
O8 H8A 0.8039 .
O8 H8B 0.8191 .
N1 C5 1.421(10) .
N1 C2 1.427(9) .
N1 C3 1.433(10) .
N2 C7 1.430(10) .
N2 C9 1.431(10) .
N2 C6 1.438(10) .
C1 C2 1.456(11) .
C2 H2A 0.9700 .
C2 H2B 0.9700 .
C3 C4 1.472(11) .
C3 H3A 0.9700 .
C3 H3B 0.9700 .
C5 C6 1.466(11) .
C5 H5A 0.9700 .
C5 H5B 0.9700 .
C6 H6A 0.9700 .
C6 H6B 0.9700 .
C7 C8 1.449(13) .
C7 H7A 0.9700 .
C7 H7B 0.9700 .
C9 C9 1.469(15) 5_656
C9 H9A 0.9700 .
C9 H9B 0.9700 .
N3 C10 1.059(8) .
N3 C10' 1.082(8) .
C10 S1 1.739(9) .
C10' S1' 1.754(9) .

loop_
_geom_torsion_atom_site_label_1
_geom_torsion_atom_site_label_2
_geom_torsion_atom_site_label_3
_geom_torsion_atom_site_label_4
_geom_torsion
_geom_torsion_site_symmetry_1
_geom_torsion_site_symmetry_4
N3 Ni1 O1 C1 171.0(5) . .
O3 Ni1 O1 C1 -97.4(5) . .
O5 Ni1 O1 C1 79.6(5) . .
N1 Ni1 O1 C1 -14.4(5) . .
N2 Ni1 O1 C1 11.6(11) . .
N3 Ni1 O1 Ce1 -44.6(5) . .
O3 Ni1 O1 Ce1 47.1(4) . .
O5 Ni1 O1 Ce1 -135.9(5) . .
N1 Ni1 O1 Ce1 130.1(5) . .
N2 Ni1 O1 Ce1 156.1(7) . .
O4 Ce1 O1 C1 -72.7(4) 7_566 .
O4 Ce1 O1 C1 -85.1(5) 8_656 .
O7 Ce1 O1 C1 2.4(5) . .
O7 Ce1 O1 C1 -141.5(4) 2 .
O8 Ce1 O1 C1 66.5(4) . .
O8 Ce1 O1 C1 140.9(5) 2 .
O1 Ce1 O1 C1 103.1(4) 2 .
O2 Ce1 O1 C1 -5.7(4) . .
O2 Ce1 O1 C1 169.5(4) 2 .
C1 Ce1 O1 C1 137.9(4) 2 .
O4 Ce1 O1 Ni1 140.1(5) 7_566 .
O4 Ce1 O1 Ni1 127.7(4) 8_656 .
O7 Ce1 O1 Ni1 -144.9(4) . .
O7 Ce1 O1 Ni1 71.3(4) 2 .
O8 Ce1 O1 Ni1 -80.7(4) . .
O8 Ce1 O1 Ni1 -6.3(4) 2 .
O1 Ce1 O1 Ni1 -44.1(4) 2 .
O2 Ce1 O1 Ni1 -152.9(5) . .
O2 Ce1 O1 Ni1 22.3(5) 2 .
C1 Ce1 O1 Ni1 -147.2(7) . .
C1 Ce1 O1 Ni1 -9.3(6) 2 .
O4 Ce1 O2 C1 100.5(5) 7_566 .
O4 Ce1 O2 C1 151.4(4) 8_656 .
O7 Ce1 O2 C1 -166.1(5) . .
O7 Ce1 O2 C1 55.2(5) 2 .
O8 Ce1 O2 C1 -82.6(5) . .
O8 Ce1 O2 C1 -27.3(5) 2 .
O1 Ce1 O2 C1 5.9(4) . .
O1 Ce1 O2 C1 -111.9(4) 2 .
O2 Ce1 O2 C1 -54.5(4) 2 .
C1 Ce1 O2 C1 -102.0(7) 2 .
N3 Ni1 O3 C4 172.2(6) . .
O5 Ni1 O3 C4 -51(4) . .
N1 Ni1 O3 C4 -5.4(5) . .
O1 Ni1 O3 C4 74.4(5) . .
N2 Ni1 O3 C4 -90.2(5) . .
N3 Ni1 O5 C8 79.5(7) . .
O3 Ni1 O5 C8 -57(4) . .
N1 Ni1 O5 C8 -102.6(7) . .
O1 Ni1 O5 C8 177.4(7) . .
N2 Ni1 O5 C8 -17.9(7) . .
N3 Ni1 N1 C5 -140(3) . .
O3 Ni1 N1 C5 -115.5(5) . .
O5 Ni1 N1 C5 61.8(5) . .
O1 Ni1 N1 C5 153.2(5) . .
N2 Ni1 N1 C5 -19.7(5) . .
N3 Ni1 N1 C2 99(3) . .
O3 Ni1 N1 C2 123.8(5) . .
O5 Ni1 N1 C2 -58.8(5) . .
O1 Ni1 N1 C2 32.6(5) . .
N2 Ni1 N1 C2 -140.3(5) . .
N3 Ni1 N1 C3 -20(3) . .
O3 Ni1 N1 C3 4.6(5) . .
O5 Ni1 N1 C3 -178.1(5) . .
O1 Ni1 N1 C3 -86.6(5) . .
N2 Ni1 N1 C3 100.4(5) . .
N3 Ni1 N2 C7 -74.5(6) . .
O3 Ni1 N2 C7 -166.9(6) . .
O5 Ni1 N2 C7 15.5(6) . .
N1 Ni1 N2 C7 110.5(6) . .
O1 Ni1 N2 C7 84.8(10) . .
N3 Ni1 N2 C9 46.6(6) . .
O3 Ni1 N2 C9 -45.8(5) . .
O5 Ni1 N2 C9 136.6(6) . .
N1 Ni1 N2 C9 -128.4(5) . .
O1 Ni1 N2 C9 -154.0(7) . .
N3 Ni1 N2 C6 166.5(5) . .
O3 Ni1 N2 C6 74.1(5) . .
O5 Ni1 N2 C6 -103.5(5) . .
N1 Ni1 N2 C6 -8.5(5) . .
O1 Ni1 N2 C6 -34.2(11) . .
Ce1 O2 C1 O1 -10.6(7) . .
Ce1 O2 C1 C2 169.7(6) . .
Ni1 O1 C1 O2 171.9(6) . .
Ce1 O1 C1 O2 11.4(8) . .
Ni1 O1 C1 C2 -8.5(8) . .
Ce1 O1 C1 C2 -169.0(6) . .
Ni1 O1 C1 Ce1 160.6(4) . .
O4 Ce1 C1 O2 -69.5(4) 7_566 .
O4 Ce1 C1 O2 -40.2(6) 8_656 .
O7 Ce1 C1 O2 12.7(4) . .
O7 Ce1 C1 O2 -130.9(4) 2 .
O8 Ce1 C1 O2 86.2(5) . .
O8 Ce1 C1 O2 154.5(4) 2 .
O1 Ce1 C1 O2 -169.5(7) . .
O1 Ce1 C1 O2 89.3(5) 2 .
O2 Ce1 C1 O2 172.1(4) 2 .
C1 Ce1 C1 O2 122.3(4) 2 .
O4 Ce1 C1 O1 99.9(4) 7_566 .
O4 Ce1 C1 O1 129.3(4) 8_656 .
O7 Ce1 C1 O1 -177.9(4) . .
O7 Ce1 C1 O1 38.6(4) 2 .
O8 Ce1 C1 O1 -104.3(4) . .
O8 Ce1 C1 O1 -36.0(4) 2 .
O1 Ce1 C1 O1 -101.2(5) 2 .
O2 Ce1 C1 O1 169.5(7) . .
O2 Ce1 C1 O1 -18.4(7) 2 .
C1 Ce1 C1 O1 -68.3(4) 2 .
O4 Ce1 C1 C2 166(3) 7_566 .
O4 Ce1 C1 C2 -165(3) 8_656 .
O7 Ce1 C1 C2 -112(3) . .
O7 Ce1 C1 C2 105(3) 2 .
O8 Ce1 C1 C2 -38(3) . .
O8 Ce1 C1 C2 30(3) 2 .
O1 Ce1 C1 C2 66(3) . .
O1 Ce1 C1 C2 -35(3) 2 .
O2 Ce1 C1 C2 -124(3) . .
O2 Ce1 C1 C2 48(3) 2 .
C1 Ce1 C1 C2 -2(3) 2 .
C5 N1 C2 C1 -159.3(7) . .
C3 N1 C2 C1 72.5(8) . .
Ni1 N1 C2 C1 -44.9(7) . .
O2 C1 C2 N1 -143.2(7) . .
O1 C1 C2 N1 37.2(9) . .
Ce1 C1 C2 N1 -24(3) . .
C5 N1 C3 C4 112.1(7) . .
C2 N1 C3 C4 -118.5(7) . .
Ni1 N1 C3 C4 -3.6(8) . .
Ce1 O4 C4 O3 -34.7(12) 7_565 .
Ce1 O4 C4 C3 144.8(6) 7_565 .
Ni1 O3 C4 O4 -175.6(6) . .
Ni1 O3 C4 C3 4.8(9) . .
N1 C3 C4 O4 179.7(7) . .
N1 C3 C4 O3 -0.7(10) . .
C2 N1 C5 C6 158.9(7) . .
C3 N1 C5 C6 -73.3(9) . .
Ni1 N1 C5 C6 44.7(8) . .
C7 N2 C6 C5 -80.2(8) . .
C9 N2 C6 C5 155.6(7) . .
Ni1 N2 C6 C5 35.3(7) . .
N1 C5 C6 N2 -56.1(9) . .
C9 N2 C7 C8 -133.9(8) . .
C6 N2 C7 C8 102.1(9) . .
Ni1 N2 C7 C8 -12.4(10) . .
Ni1 O5 C8 O6 -164.9(9) . .
Ni1 O5 C8 C7 15.9(12) . .
N2 C7 C8 O5 -1.7(14) . .
N2 C7 C8 O6 179.1(9) . .
C7 N2 C9 C9 -63.8(12) . 5_656
C6 N2 C9 C9 60.9(11) . 5_656
Ni1 N2 C9 C9 177.4(8) . 5_656
O3 Ni1 N3 C10 -173(3) . .
O5 Ni1 N3 C10 10(3) . .
N1 Ni1 N3 C10 -148(4) . .
O1 Ni1 N3 C10 -82(3) . .
N2 Ni1 N3 C10 92(3) . .
O3 Ni1 N3 C10' 87(6) . .
O5 Ni1 N3 C10' -90(6) . .
N1 Ni1 N3 C10' 112(7) . .
O1 Ni1 N3 C10' 177(6) . .
N2 Ni1 N3 C10' -8(6) . .
C10' N3 C10 S1 -16(15) . .
Ni1 N3 C10 S1 -165(15) . .
C10 N3 C10' S1' -85(100) . .
Ni1 N3 C10' S1' 42(100) . .
